data_2310429
loop_
_publ_author_name
'Kruse, F.H.'
'Asprey, L.B.'
'Morosin, B.'

_publ_section_title
;
 The crystal structure of the lanthanide oxyiodides, Sm O I, Tm O I and Yb
 O I
;
_journal_name_full 'Acta Crystallographica (1,1948-23,1967)'
_journal_page_first 541
_journal_page_last 542
_journal_volume 14
_journal_year 1961
_chemical_formula_sum 'I O Tm'
_chemical_name_systematic 'Tm O I'
_space_group_IT_number 129
_symmetry_space_group_name_Hall 'P 4ab 2ab -1ab'
_symmetry_space_group_name_H-M 'P 4/n m m :1'
_cell_angle_alpha 90
_cell_angle_beta 90
_cell_angle_gamma 90
_cell_formula_units_Z 2
_cell_length_a 3.887
_cell_length_b 3.887
_cell_length_c 9.166
_cell_volume 138.487
_citation_journal_id_ASTM ACCRA9
_cod_data_source_file Kruse_ACCRA9_1961_1448.cif
_cod_data_source_block I1O1Tm1
_cod_original_sg_symbol_Hall '-P 4a 2a (x-1/4,y+1/4,z)'
_cod_original_formula_sum 'I1 O1 Tm1'
_cod_database_code 2310429

loop_
_symmetry_equiv_pos_as_xyz
x,y,z
-y+1/2,x+1/2,z
-x,-y,z
y+1/2,-x+1/2,z
x+1/2,-y+1/2,-z
y,x,-z
-x+1/2,y+1/2,-z
-y,-x,-z
-x+1/2,-y+1/2,-z
y,-x,-z
x+1/2,y+1/2,-z
-y,x,-z
-x,y,z
-y+1/2,-x+1/2,z
x,-y,z
y+1/2,x+1/2,z

loop_
_atom_site_label
_atom_site_type_symbol
_atom_site_fract_x
_atom_site_fract_y
_atom_site_fract_z
_atom_site_occupancy
_atom_site_U_iso_or_equiv
I1 I-1 0 0.5 0.68 1 0.0
Tm1 Tm+3 0 0.5 0.125 1 0.0
O1 O-2 0 0 0 1 0.0
